data_7125240
loop_
_publ_author_name
'Sarkar, Koushik'
'Paul, Mithun'
'Dastidar, Parthasarathi'

_publ_section_title
;
 Multifunctional single-layered vesicles derived from
 Cu(ii)-metal-organic-polyhedra.
;
_journal_issue 89
_journal_name_full 'Chemical communications (Cambridge, England)'
_journal_page_first 13124
_journal_page_last 13127
_journal_paper_doi 10.1039/c6cc07804d
_journal_volume 52
_journal_year 2016
_chemical_formula_moiety '0.5(C120 H120 Cu2 N24 O12), 2(Cl O4)'
_chemical_formula_sum 'C60 H60 Cl2 Cu N12 O14'
_chemical_formula_weight 1307.64
_chemical_name_systematic CP1
_space_group_crystal_system monoclinic
_space_group_IT_number 15
_space_group_name_Hall '-C 2yc'
_space_group_name_H-M_alt 'C 1 2/c 1'
_atom_sites_solution_hydrogens geom
_audit_creation_date 2016-05-02
_audit_creation_method
;
Olex2 1.2
(compiled 2015.09.30 svn.r3233 for OlexSys, GUI svn.r5103)
;
_audit_update_record
;
2016-07-25 deposited with the CCDC.
2016-10-13 downloaded from the CCDC.
;
_cell_angle_alpha 90
_cell_angle_beta 109.397(7)
_cell_angle_gamma 90
_cell_formula_units_Z 4
_cell_length_a 36.068(8)
_cell_length_b 14.096(3)
_cell_length_c 16.023(4)
_cell_measurement_reflns_used 8883
_cell_measurement_temperature 100
_cell_measurement_theta_max 22.23
_cell_measurement_theta_min 2.31
_cell_volume 7684(3)
_computing_molecular_graphics 'Olex2 (Dolomanov et al., 2009)'
_computing_publication_material 'Olex2 (Dolomanov et al., 2009)'
_computing_structure_refinement 'XL (Sheldrick, 2008)'
_computing_structure_solution 'ShelXS (Sheldrick, 2008)'
_diffrn_ambient_temperature 100
_diffrn_measured_fraction_theta_full 0.998
_diffrn_measured_fraction_theta_max 0.981
_diffrn_measurement_device_type 'Bruker APEX-II CCD'
_diffrn_measurement_method '\f and \w scans'
_diffrn_radiation_monochromator graphite
_diffrn_radiation_type MoK\a
_diffrn_radiation_wavelength 0.71073
_diffrn_reflns_av_R_equivalents 0.0696
_diffrn_reflns_av_unetI/netI 0.0663
_diffrn_reflns_Laue_measured_fraction_full 0.998
_diffrn_reflns_Laue_measured_fraction_max 0.981
_diffrn_reflns_limit_h_max 44
_diffrn_reflns_limit_h_min -47
_diffrn_reflns_limit_k_max 18
_diffrn_reflns_limit_k_min -18
_diffrn_reflns_limit_l_max 20
_diffrn_reflns_limit_l_min -21
_diffrn_reflns_number 52099
_diffrn_reflns_point_group_measured_fraction_full 0.998
_diffrn_reflns_point_group_measured_fraction_max 0.981
_diffrn_reflns_theta_full 25.242
_diffrn_reflns_theta_max 28.274
_diffrn_reflns_theta_min 1.197
_diffrn_standards_number 0
_exptl_absorpt_coefficient_mu 0.414
_exptl_absorpt_correction_T_max 0.7457
_exptl_absorpt_correction_T_min 0.5476
_exptl_absorpt_correction_type multi-scan
_exptl_absorpt_process_details
;
SADABS-2008/1 (Bruker,2008) was used for absorption correction.
wR2(int) was 0.0966 before and 0.0678 after correction.
The Ratio of minimum to maximum transmission is 0.7343.
The \l/2 correction factor is 0.0015.
;
_exptl_crystal_colour 'light violet'
_exptl_crystal_colour_modifier light
_exptl_crystal_colour_primary violet
_exptl_crystal_density_diffrn 1.130
_exptl_crystal_description block
_exptl_crystal_F_000 2716
_exptl_crystal_size_max 0.36
_exptl_crystal_size_mid 0.3
_exptl_crystal_size_min 0.2
_platon_squeeze_details
;
;
_refine_diff_density_max 0.547
_refine_diff_density_min -0.970
_refine_diff_density_rms 0.141
_refine_ls_extinction_method none
_refine_ls_goodness_of_fit_ref 1.018
_refine_ls_hydrogen_treatment constr
_refine_ls_matrix_type full
_refine_ls_number_parameters 487
_refine_ls_number_reflns 9360
_refine_ls_number_restraints 0
_refine_ls_restrained_S_all 1.018
_refine_ls_R_factor_all 0.1321
_refine_ls_R_factor_gt 0.0873
_refine_ls_shift/su_max 0.000
_refine_ls_shift/su_mean 0.000
_refine_ls_structure_factor_coef Fsqd
_refine_ls_weighting_details 'w=1/[\s^2^(Fo^2^)+(0.1796P)^2^] where P=(Fo^2^+2Fc^2^)/3'
_refine_ls_weighting_scheme calc
_refine_ls_wR_factor_gt 0.2617
_refine_ls_wR_factor_ref 0.2843
_reflns_Friedel_coverage 0.000
_reflns_number_gt 5067
_reflns_number_total 9360
_reflns_threshold_expression 'I > 2\s(I)'
_cod_data_source_file c6cc07804d3.cif
_cod_data_source_block CP-1
_cod_original_sg_symbol_H-M 'C 2/c'
_cod_database_code 7125240
_shelxl_version_number 2014/6
_shelx_space_group_comment
;
The symmetry employed for this shelxl refinement is uniquely defined
by the following loop, which should always be used as a source of
symmetry information in preference to the above space-group names.
They are only intended as comments.
;
_olex2_refinement_description
;
1. Fixed Uiso
 At 1.2 times of:
  All C(H) groups, All C(H,H) groups, All N(H) groups
 At 1.5 times of:
  All C(H,H,H) groups
2. Others
 Sof(C28B)=Sof(H28B)=Sof(C30B)=Sof(H30B)=Sof(C27B)=Sof(H27B)=Sof(C29B)=
 Sof(H29B)=1-FVAR(1)
 Sof(C30A)=Sof(H30A)=Sof(C27A)=Sof(H27A)=Sof(C29A)=Sof(H29A)=Sof(C28A)=
 Sof(H28A)=FVAR(1)
 Sof(C24B)=Sof(H24B)=Sof(C23B)=Sof(H23B)=Sof(C21B)=Sof(H21B)=Sof(C22B)=
 Sof(H22B)=1-FVAR(2)
 Sof(C23A)=Sof(H23A)=Sof(C24A)=Sof(H24A)=Sof(C21A)=Sof(H21A)=Sof(C22A)=
 Sof(H22A)=FVAR(2)
 Sof(Cl1B)=Sof(O6B)=Sof(O5B)=Sof(O7B)=1-FVAR(3)
 Sof(Cl1A)=Sof(O6A)=Sof(O5A)=Sof(O7A)=FVAR(3)
3.a Secondary CH2 refined with riding coordinates:
 C10(H10A,H10B), C12(H12A,H12B), C11(H11A,H11B)
3.b Aromatic/amide H refined with riding coordinates:
 C18(H18), C17(H17), C15(H15), C30A(H30A), C27A(H27A), C29A(H29A), C28A(H28A),
 C16(H16), N6(H6), N2(H2), N4(H4), C23A(H23A), C24A(H24A), C21A(H21A),
 C22A(H22A), C28B(H28B), C30B(H30B), C27B(H27B), C29B(H29B), C24B(H24B),
 C23B(H23B), C21B(H21B), C22B(H22B)
3.c Idealised Me refined as rotating group:
 C9(H9A,H9B,H9C), C8(H8A,H8B,H8C), C7(H7A,H7B,H7C)
;
_olex2_submission_special_instructions 'No special instructions were received'

loop_
_space_group_symop_operation_xyz
'x, y, z'
'-x, y, -z+1/2'
'x+1/2, y+1/2, z'
'-x+1/2, y+1/2, -z+1/2'
'-x, -y, -z'
'x, -y, z-1/2'
'-x+1/2, -y+1/2, -z'
'x+1/2, -y+1/2, z-1/2'

loop_
_atom_site_label
_atom_site_type_symbol
_atom_site_fract_x
_atom_site_fract_y
_atom_site_fract_z
_atom_site_U_iso_or_equiv
_atom_site_adp_type
_atom_site_occupancy
_atom_site_site_symmetry_order
_atom_site_calc_flag
_atom_site_refinement_flags_posn
_atom_site_refinement_flags_adp
_atom_site_refinement_flags_occupancy
_atom_site_disorder_assembly
_atom_site_disorder_group
Cu1 Cu 0.5000 0.0000 0.0000 0.0575(3) Uani 1 2 d S T P A 1
C1 C 0.75669(10) 0.0226(2) 0.5494(2) 0.0471(8) Uani 1 1 d . . . B 1
C5 C 0.73137(10) 0.1428(2) 0.4363(2) 0.0478(8) Uani 1 1 d . . . B 1
C3 C 0.79586(10) 0.0771(2) 0.4613(2) 0.0481(8) Uani 1 1 d . . . B 1
C2 C 0.79262(10) 0.0227(2) 0.5333(2) 0.0484(8) Uani 1 1 d . . . B 1
C6 C 0.72574(9) 0.0807(2) 0.4985(2) 0.0454(7) Uani 1 1 d . . . B 1
C4 C 0.76599(10) 0.1377(2) 0.4152(2) 0.0489(8) Uani 1 1 d . . . B 1
C26 C 0.59904(10) 0.1580(3) 0.2373(2) 0.0480(8) Uani 1 1 d . . . . .
C13 C 0.71667(11) 0.0002(3) 0.7244(2) 0.0510(8) Uani 1 1 d . . . . .
C10 C 0.75084(11) -0.0415(3) 0.6197(2) 0.0550(9) Uani 1 1 d . . . B 1
H10A H 0.7272 -0.0813 0.5932 0.066 Uiso 1 1 calc R . . B 1
H10B H 0.7738 -0.0842 0.6425 0.066 Uiso 1 1 calc R . . B 1
C14 C 0.71237(11) 0.0705(3) 0.7900(3) 0.0560(9) Uani 1 1 d . . . . .
C12 C 0.70040(11) 0.2159(3) 0.3950(2) 0.0590(10) Uani 1 1 d . . . B 1
H12A H 0.6909 0.2428 0.4413 0.071 Uiso 1 1 calc R . . B 1
H12B H 0.7123 0.2681 0.3713 0.071 Uiso 1 1 calc R . . B 1
C11 C 0.83158(12) 0.0617(3) 0.4332(3) 0.0648(11) Uani 1 1 d . . . B 1
H11A H 0.8450 0.0028 0.4612 0.078 Uiso 1 1 calc R . . B 1
H11B H 0.8227 0.0524 0.3683 0.078 Uiso 1 1 calc R . . B 1
C18 C 0.74393(13) 0.1198(3) 0.8466(3) 0.0669(10) Uani 1 1 d . . . . .
H18 H 0.7697 0.1102 0.8448 0.080 Uiso 1 1 calc R . . . .
C9 C 0.68629(11) 0.0763(3) 0.5133(3) 0.0636(10) Uani 1 1 d . . . B 1
H9A H 0.6848 0.0181 0.5456 0.095 Uiso 1 1 calc GR . . B 1
H9B H 0.6651 0.0764 0.4560 0.095 Uiso 1 1 calc GR . . B 1
H9C H 0.6835 0.1316 0.5478 0.095 Uiso 1 1 calc GR . . B 1
C25 C 0.63035(11) 0.2047(3) 0.3124(2) 0.0525(8) Uani 1 1 d . . . . .
C20 C 0.91086(10) 0.2387(3) 0.4326(3) 0.0570(9) Uani 1 1 d . . . . .
C8 C 0.77051(13) 0.1988(3) 0.3412(3) 0.0717(12) Uani 1 1 d . . . B 1
H8A H 0.7472 0.1916 0.2883 0.107 Uiso 1 1 calc GR . . B 1
H8B H 0.7939 0.1788 0.3277 0.107 Uiso 1 1 calc GR . . B 1
H8C H 0.7733 0.2654 0.3597 0.107 Uiso 1 1 calc GR . . B 1
C19 C 0.88215(12) 0.1564(3) 0.4062(3) 0.0693(12) Uani 1 1 d . . . . .
C17 C 0.73721(17) 0.1836(4) 0.9061(3) 0.0859(14) Uani 1 1 d . . . . .
H17 H 0.7593 0.2155 0.9456 0.103 Uiso 1 1 calc R . . . .
C7 C 0.82690(12) -0.0349(3) 0.5926(3) 0.0727(11) Uani 1 1 d . . . B 1
H7A H 0.8295 -0.0238 0.6547 0.109 Uiso 1 1 calc GR . . B 1
H7B H 0.8512 -0.0156 0.5824 0.109 Uiso 1 1 calc GR . . B 1
H7C H 0.8221 -0.1025 0.5789 0.109 Uiso 1 1 calc GR . . B 1
C15 C 0.67581(15) 0.0874(4) 0.7965(4) 0.0951(17) Uani 1 1 d . . . . .
H15 H 0.6533 0.0550 0.7595 0.114 Uiso 1 1 calc R . . . .
C30A C 0.5588(4) 0.1514(9) 0.0919(6) 0.102(5) Uani 0.483(7) 1 d . . . A 1
H30A H 0.5514 0.1784 0.0343 0.122 Uiso 0.483(7) 1 calc R . . A 1
C27A C 0.5809(4) 0.0792(8) 0.2555(6) 0.102(5) Uani 0.483(7) 1 d . . . A 1
H27A H 0.5876 0.0528 0.3132 0.122 Uiso 0.483(7) 1 calc R . . A 1
C29A C 0.5878(4) 0.1975(9) 0.1579(6) 0.097(4) Uani 0.483(7) 1 d . . . A 1
H29A H 0.5992 0.2549 0.1469 0.116 Uiso 0.483(7) 1 calc R . . A 1
C28A C 0.5520(3) 0.0412(8) 0.1831(6) 0.092(4) Uani 0.483(7) 1 d . . . A 1
H28A H 0.5393 -0.0139 0.1946 0.111 Uiso 0.483(7) 1 calc R . . A 1
C16 C 0.67268(19) 0.1532(5) 0.8587(5) 0.118(2) Uani 1 1 d . . . . .
H16 H 0.6474 0.1631 0.8634 0.141 Uiso 1 1 calc R . . . .
N6 N 0.66686(8) 0.1777(2) 0.32362(17) 0.0480(7) Uani 1 1 d . . . . .
H6 H 0.6711 0.1357 0.2872 0.058 Uiso 1 1 calc R . . B .
N2 N 0.74613(9) 0.0134(2) 0.69284(19) 0.0501(7) Uani 1 1 d . . . . .
H2 H 0.7637 0.0575 0.7173 0.060 Uiso 1 1 calc R . . B .
N5 N 0.53977(8) 0.0703(2) 0.10176(18) 0.0503(7) Uani 1 1 d . . . . .
N4 N 0.85998(9) 0.1400(2) 0.4565(2) 0.0596(8) Uani 1 1 d . . . . .
H4 H 0.8623 0.1757 0.5030 0.071 Uiso 1 1 calc R . . B .
N1 N 0.70218(16) 0.2028(3) 0.9115(4) 0.1006(14) Uani 1 1 d . . . . .
N3 N 0.53581(9) -0.1129(3) 0.0267(2) 0.0560(8) Uani 1 1 d . . . . .
C23A C 0.5463(2) -0.1553(7) -0.0353(5) 0.076(3) Uani 0.554(8) 1 d . . . A 1
H23A H 0.5340 -0.1371 -0.0952 0.091 Uiso 0.554(8) 1 calc R . . A 1
Cl1B Cl 0.56439(16) 0.0978(6) -0.1275(4) 0.0880(19) Uani 0.397(14) 1 d . . . C 2
O2 O 0.69265(8) -0.06418(19) 0.69829(19) 0.0644(7) Uani 1 1 d . . . . .
O1 O 0.62144(8) 0.2619(3) 0.3596(2) 0.0880(11) Uani 1 1 d . . . . .
O3 O 0.88012(14) 0.1104(3) 0.3420(3) 0.1314(19) Uani 1 1 d . . . . .
O4 O 0.53248(11) 0.0576(3) -0.1124(3) 0.0901(10) Uani 1 1 d . . . . .
O6B O 0.5989(5) 0.0314(15) -0.0793(11) 0.145(6) Uiso 0.397(14) 1 d . . . C 2
O5B O 0.5710(4) 0.0655(12) -0.2014(11) 0.150(7) Uiso 0.397(14) 1 d . . . C 2
C24A C 0.9252(3) 0.2738(7) 0.5156(6) 0.076(3) Uani 0.554(8) 1 d . . . A 1
H24A H 0.9158 0.2502 0.5604 0.091 Uiso 0.554(8) 1 calc R . . A 1
C21A C 0.9257(3) 0.2731(7) 0.3712(6) 0.073(3) Uani 0.554(8) 1 d . . . A 1
H21A H 0.9168 0.2486 0.3127 0.087 Uiso 0.554(8) 1 calc R . . A 1
C22A C 0.9534(3) 0.3429(6) 0.3940(5) 0.066(2) Uani 0.554(8) 1 d . . . A 1
H22A H 0.9657 0.3612 0.3524 0.079 Uiso 0.554(8) 1 calc R . . A 1
O7B O 0.5830(8) 0.180(2) -0.0772(18) 0.208(10) Uiso 0.397(14) 1 d . . . C 2
C28B C 0.53026(19) 0.1179(6) 0.1612(5) 0.061(2) Uani 0.517(7) 1 d . . . A 2
H28B H 0.5036 0.1188 0.1590 0.073 Uiso 0.517(7) 1 calc R . . A 2
C30B C 0.60527(17) 0.1095(6) 0.1680(4) 0.0493(19) Uani 0.517(7) 1 d . . . A 2
H30B H 0.6311 0.1068 0.1651 0.059 Uiso 0.517(7) 1 calc R . . A 2
C27B C 0.5578(2) 0.1670(6) 0.2271(5) 0.063(2) Uani 0.517(7) 1 d . . . A 2
H27B H 0.5499 0.2069 0.2659 0.075 Uiso 0.517(7) 1 calc R . . A 2
C29B C 0.57543(17) 0.0654(5) 0.1034(4) 0.0481(18) Uani 0.517(7) 1 d . . . A 2
H29B H 0.5814 0.0303 0.0588 0.058 Uiso 0.517(7) 1 calc R . . A 2
C24B C 0.5745(2) -0.1007(7) 0.0227(8) 0.070(3) Uani 0.446(8) 1 d . . . A 2
H24B H 0.5828 -0.0407 0.0086 0.084 Uiso 0.446(8) 1 calc R . . A 2
C23B C 0.6000(3) -0.1795(7) 0.0402(8) 0.069(3) Uani 0.446(8) 1 d . . . A 2
H23B H 0.6249 -0.1744 0.0325 0.083 Uiso 0.446(8) 1 calc R . . A 2
C21B C 0.5279(3) -0.1904(9) 0.0503(9) 0.073(3) Uani 0.446(8) 1 d . . . A 2
H21B H 0.5023 -0.1982 0.0536 0.088 Uiso 0.446(8) 1 calc R . . A 2
C22B C 0.5528(4) -0.2681(8) 0.0729(11) 0.084(4) Uani 0.446(8) 1 d . . . A 2
H22B H 0.5444 -0.3255 0.0920 0.101 Uiso 0.446(8) 1 calc R . . A 2
Cl1A Cl 0.5593(3) 0.1149(13) -0.1289(6) 0.209(5) Uani 0.603(14) 1 d . . . C 1
O6A O 0.5594(3) 0.1526(10) -0.2058(9) 0.174(5) Uiso 0.603(14) 1 d . . . C 1
O5A O 0.5496(6) 0.2185(16) -0.0995(14) 0.264(9) Uiso 0.603(14) 1 d . . . C 1
O7A O 0.6002(3) 0.0984(11) -0.0622(8) 0.154(4) Uiso 0.603(14) 1 d . . . C 1

loop_
_atom_site_aniso_label
_atom_site_aniso_U_11
_atom_site_aniso_U_22
_atom_site_aniso_U_33
_atom_site_aniso_U_23
_atom_site_aniso_U_13
_atom_site_aniso_U_12
Cu1 0.0410(4) 0.0643(4) 0.0517(4) -0.0173(3) -0.0054(3) 0.0174(3)
C1 0.0471(18) 0.0476(18) 0.0468(18) -0.0083(14) 0.0158(15) -0.0128(14)
C5 0.0500(18) 0.0472(18) 0.0372(16) -0.0070(14) 0.0023(14) -0.0147(14)
C3 0.0517(19) 0.0475(18) 0.0470(17) -0.0176(15) 0.0188(15) -0.0219(15)
C2 0.0506(19) 0.0446(18) 0.0500(18) -0.0077(14) 0.0167(15) -0.0093(14)
C6 0.0456(17) 0.0482(17) 0.0394(16) -0.0087(14) 0.0099(14) -0.0143(14)
C4 0.059(2) 0.0494(19) 0.0353(15) -0.0111(14) 0.0111(15) -0.0264(16)
C26 0.0454(18) 0.0543(19) 0.0428(17) -0.0105(15) 0.0126(14) -0.0027(15)
C13 0.0524(19) 0.054(2) 0.0497(19) 0.0127(16) 0.0212(16) 0.0021(16)
C10 0.065(2) 0.053(2) 0.0509(19) 0.0041(16) 0.0252(17) -0.0082(17)
C14 0.064(2) 0.0485(19) 0.063(2) 0.0119(17) 0.0316(19) 0.0030(17)
C12 0.061(2) 0.053(2) 0.0463(19) -0.0075(16) -0.0059(16) -0.0153(16)
C11 0.072(2) 0.060(2) 0.074(3) -0.026(2) 0.041(2) -0.0306(19)
C18 0.074(3) 0.071(3) 0.059(2) 0.003(2) 0.026(2) 0.013(2)
C9 0.048(2) 0.078(3) 0.062(2) -0.004(2) 0.0157(17) -0.0101(18)
C25 0.053(2) 0.060(2) 0.0454(18) -0.0105(16) 0.0174(15) -0.0063(16)
C20 0.0468(19) 0.064(2) 0.064(2) -0.0120(19) 0.0241(17) -0.0186(17)
C8 0.083(3) 0.077(3) 0.049(2) 0.002(2) 0.014(2) -0.036(2)
C19 0.066(2) 0.077(3) 0.075(3) -0.026(2) 0.037(2) -0.034(2)
C17 0.105(4) 0.087(3) 0.075(3) -0.015(3) 0.043(3) 0.003(3)
C7 0.057(2) 0.075(3) 0.086(3) 0.003(2) 0.023(2) 0.005(2)
C15 0.075(3) 0.086(3) 0.137(5) -0.019(3) 0.052(3) -0.009(3)
C30A 0.121(9) 0.109(9) 0.043(5) 0.004(5) -0.014(5) -0.063(8)
C27A 0.126(9) 0.094(8) 0.052(5) 0.010(5) -0.016(5) -0.059(7)
C29A 0.116(9) 0.102(9) 0.056(5) 0.006(5) 0.006(5) -0.049(7)
C28A 0.111(8) 0.082(7) 0.054(5) 0.008(5) -0.012(5) -0.042(7)
C16 0.092(4) 0.119(5) 0.169(7) -0.044(5) 0.079(4) 0.006(4)
N6 0.0478(16) 0.0511(16) 0.0365(13) -0.0112(12) 0.0025(11) -0.0046(12)
N2 0.0532(17) 0.0542(17) 0.0448(15) 0.0016(12) 0.0187(13) -0.0063(12)
N5 0.0383(14) 0.0605(18) 0.0463(16) -0.0075(13) 0.0065(12) 0.0103(12)
N4 0.0615(18) 0.0640(19) 0.0635(18) -0.0225(15) 0.0344(15) -0.0290(15)
N1 0.107(4) 0.089(3) 0.118(4) -0.030(3) 0.055(3) 0.007(3)
N3 0.0478(16) 0.066(2) 0.0505(17) -0.0042(15) 0.0113(13) 0.0160(15)
C23A 0.076(5) 0.099(6) 0.051(4) 0.004(4) 0.018(4) 0.042(5)
Cl1B 0.055(2) 0.155(5) 0.052(2) 0.014(3) 0.0154(17) -0.038(2)
O2 0.0636(16) 0.0629(16) 0.0722(17) 0.0030(14) 0.0297(14) -0.0138(13)
O1 0.0681(18) 0.112(3) 0.088(2) -0.064(2) 0.0308(16) -0.0108(16)
O3 0.166(4) 0.143(4) 0.132(3) -0.094(3) 0.112(3) -0.104(3)
O4 0.076(2) 0.108(3) 0.092(3) 0.012(2) 0.0356(19) 0.001(2)
C24A 0.087(6) 0.087(6) 0.064(5) -0.024(4) 0.040(5) -0.052(5)
C21A 0.088(6) 0.076(6) 0.062(5) -0.020(4) 0.034(5) -0.045(5)
C22A 0.070(5) 0.080(5) 0.052(4) -0.004(4) 0.026(4) -0.032(4)
C28B 0.033(3) 0.075(5) 0.074(5) -0.032(4) 0.018(3) -0.001(3)
C30B 0.025(3) 0.078(5) 0.044(3) -0.015(3) 0.010(2) -0.004(3)
C27B 0.042(4) 0.088(6) 0.062(4) -0.019(4) 0.023(3) -0.002(4)
C29B 0.034(3) 0.068(5) 0.038(3) -0.018(3) 0.005(2) 0.004(3)
C24B 0.040(4) 0.060(5) 0.111(8) 0.022(5) 0.027(5) 0.018(4)
C23B 0.042(5) 0.076(6) 0.097(8) 0.023(6) 0.033(5) 0.017(4)
C21B 0.033(4) 0.088(8) 0.102(9) -0.003(7) 0.027(5) 0.013(5)
C22B 0.074(7) 0.062(6) 0.131(12) 0.033(7) 0.054(8) 0.020(5)
Cl1A 0.207(8) 0.318(13) 0.105(5) -0.006(6) 0.055(5) -0.025(8)

loop_
_atom_type_symbol
_atom_type_description
_atom_type_scat_dispersion_real
_atom_type_scat_dispersion_imag
_atom_type_scat_source
C C 0.0033 0.0016 'International Tables Vol C Tables 4.2.6.8 and 6.1.1.4'
H H 0.0000 0.0000 'International Tables Vol C Tables 4.2.6.8 and 6.1.1.4'
Cl Cl 0.1484 0.1585 'International Tables Vol C Tables 4.2.6.8 and 6.1.1.4'
Cu Cu 0.3201 1.2651 'International Tables Vol C Tables 4.2.6.8 and 6.1.1.4'
N N 0.0061 0.0033 'International Tables Vol C Tables 4.2.6.8 and 6.1.1.4'
O O 0.0106 0.0060 'International Tables Vol C Tables 4.2.6.8 and 6.1.1.4'

loop_
_geom_angle_atom_site_label_1
_geom_angle_atom_site_label_2
_geom_angle_atom_site_label_3
_geom_angle
_geom_angle_site_symmetry_1
_geom_angle_site_symmetry_3
N5 Cu1 N5 180.00(15) . 5_655
N3 Cu1 N5 89.02(12) . .
N3 Cu1 N5 89.02(12) 5_655 5_655
N3 Cu1 N5 90.98(12) 5_655 .
N3 Cu1 N5 90.98(12) . 5_655
N3 Cu1 N3 180.0 . 5_655
C2 C1 C6 119.8(3) . .
C2 C1 C10 120.2(3) . .
C6 C1 C10 120.0(3) . .
C6 C5 C4 119.7(3) . .
C6 C5 C12 118.9(3) . .
C4 C5 C12 121.5(3) . .
C2 C3 C11 118.1(3) . .
C4 C3 C2 120.5(3) . .
C4 C3 C11 121.3(3) . .
C1 C2 C3 118.6(3) . .
C1 C2 C7 119.6(3) . .
C3 C2 C7 121.7(3) . .
C1 C6 C9 119.4(3) . .
C5 C6 C1 120.3(3) . .
C5 C6 C9 120.3(3) . .
C5 C4 C8 119.7(4) . .
C3 C4 C5 120.2(3) . .
C3 C4 C8 120.1(3) . .
C27A C26 C25 118.0(5) . .
C29A C26 C25 119.6(5) . .
C29A C26 C27A 122.1(6) . .
C30B C26 C25 125.5(4) . .
C30B C26 C27B 112.8(4) . .
C27B C26 C25 121.5(4) . .
N2 C13 C14 117.3(3) . .
O2 C13 C14 120.4(3) . .
O2 C13 N2 122.3(3) . .
C1 C10 H10A 109.4 . .
C1 C10 H10B 109.4 . .
H10A C10 H10B 108.0 . .
N2 C10 C1 111.3(3) . .
N2 C10 H10A 109.4 . .
N2 C10 H10B 109.4 . .
C18 C14 C13 122.7(3) . .
C15 C14 C13 119.6(4) . .
C15 C14 C18 117.6(4) . .
C5 C12 H12A 109.0 . .
C5 C12 H12B 109.0 . .
H12A C12 H12B 107.8 . .
N6 C12 C5 113.1(3) . .
N6 C12 H12A 109.0 . .
N6 C12 H12B 109.0 . .
C3 C11 H11A 108.7 . .
C3 C11 H11B 108.7 . .
H11A C11 H11B 107.6 . .
N4 C11 C3 114.1(3) . .
N4 C11 H11A 108.7 . .
N4 C11 H11B 108.7 . .
C14 C18 H18 120.6 . .
C14 C18 C17 118.8(4) . .
C17 C18 H18 120.6 . .
C6 C9 H9A 109.5 . .
C6 C9 H9B 109.5 . .
C6 C9 H9C 109.5 . .
H9A C9 H9B 109.5 . .
H9A C9 H9C 109.5 . .
H9B C9 H9C 109.5 . .
N6 C25 C26 115.6(3) . .
O1 C25 C26 120.3(3) . .
O1 C25 N6 124.1(3) . .
C24A C20 C19 123.9(4) . .
C24A C20 C21A 118.0(5) . .
C21A C20 C19 117.9(4) . .
C23B C20 C19 120.2(5) 4_655 .
C23B C20 C22B 118.7(6) 4_655 4_655
C22B C20 C19 121.0(5) 4_655 .
C4 C8 H8A 109.5 . .
C4 C8 H8B 109.5 . .
C4 C8 H8C 109.5 . .
H8A C8 H8B 109.5 . .
H8A C8 H8C 109.5 . .
H8B C8 H8C 109.5 . .
N4 C19 C20 117.1(3) . .
O3 C19 C20 119.7(3) . .
O3 C19 N4 123.3(3) . .
C18 C17 H17 117.8 . .
N1 C17 C18 124.5(5) . .
N1 C17 H17 117.8 . .
C2 C7 H7A 109.5 . .
C2 C7 H7B 109.5 . .
C2 C7 H7C 109.5 . .
H7A C7 H7B 109.5 . .
H7A C7 H7C 109.5 . .
H7B C7 H7C 109.5 . .
C14 C15 H15 120.8 . .
C14 C15 C16 118.4(5) . .
C16 C15 H15 120.8 . .
C29A C30A H30A 117.0 . .
N5 C30A H30A 117.0 . .
N5 C30A C29A 125.9(9) . .
C26 C27A H27A 122.7 . .
C26 C27A C28A 114.5(8) . .
C28A C27A H27A 122.7 . .
C26 C29A C30A 116.8(9) . .
C26 C29A H29A 121.6 . .
C30A C29A H29A 121.6 . .
C27A C28A H28A 115.5 . .
N5 C28A C27A 129.1(9) . .
N5 C28A H28A 115.5 . .
C15 C16 H16 117.6 . .
N1 C16 C15 124.9(5) . .
N1 C16 H16 117.6 . .
C12 N6 H6 119.1 . .
C25 N6 C12 121.8(3) . .
C25 N6 H6 119.1 . .
C13 N2 C10 123.4(3) . .
C13 N2 H2 118.3 . .
C10 N2 H2 118.3 . .
C30A N5 Cu1 124.1(4) . .
C28A N5 Cu1 124.4(5) . .
C28A N5 C30A 111.4(6) . .
C29B N5 C28B 121.3(5) . .
C11 N4 H4 120.5 . .
C19 N4 C11 119.1(3) . .
C19 N4 H4 120.5 . .
C16 N1 C17 115.7(5) . .
C23A N3 Cu1 121.7(4) . .
C23A N3 C22A 115.8(5) . 4_645
C22A N3 Cu1 122.0(3) 4_645 .
C21B N3 C24B 117.0(6) . .
N3 C23A H23A 119.0 . .
N3 C23A C24A 122.0(7) . 4_645
C24A C23A H23A 119.0 4_645 .
O4 Cl1B O6B 104.1(8) . .
O4 Cl1B O7B 119.4(11) . .
O5B Cl1B O4 114.5(8) . .
O5B Cl1B O6B 83.6(10) . .
O5B Cl1B O7B 124.8(12) . .
O7B Cl1B O6B 93.6(12) . .
C20 C24A C23A 119.9(6) . 4_655
C20 C24A H24A 120.1 . .
C23A C24A H24A 120.1 4_655 .
C20 C21A H21A 120.2 . .
C20 C21A C22A 119.6(7) . .
C22A C21A H21A 120.2 . .
N3 C22A C21A 122.7(6) 4_655 .
N3 C22A H22A 118.6 4_655 .
C21A C22A H22A 118.6 . .
N5 C28B H28B 119.2 . .
N5 C28B C27B 121.5(6) . .
C27B C28B H28B 119.2 . .
C26 C30B H30B 118.9 . .
C29B C30B C26 122.3(5) . .
C29B C30B H30B 118.9 . .
C26 C27B H27B 120.1 . .
C28B C27B C26 119.8(6) . .
C28B C27B H27B 120.1 . .
N5 C29B C30B 121.6(5) . .
N5 C29B H29B 119.2 . .
C30B C29B H29B 119.2 . .
N3 C24B H24B 120.7 . .
C23B C24B N3 118.7(8) . .
C23B C24B H24B 120.7 . .
C20 C23B C24B 120.1(7) 4_645 .
C20 C23B H23B 120.0 4_645 .
C24B C23B H23B 120.0 . .
N3 C21B H21B 116.9 . .
N3 C21B C22B 126.1(8) . .
C22B C21B H21B 116.9 . .
C20 C22B C21B 119.2(9) 4_645 .
C20 C22B H22B 120.4 4_645 .
C21B C22B H22B 120.4 . .
O4 Cl1A O5A 104.2(11) . .
O4 Cl1A O7A 111.1(10) . .
O6A Cl1A O4 129.5(10) . .
O6A Cl1A O5A 88.7(13) . .
O6A Cl1A O7A 114.1(10) . .
O7A Cl1A O5A 100.8(11) . .

loop_
_geom_bond_atom_site_label_1
_geom_bond_atom_site_label_2
_geom_bond_distance
_geom_bond_site_symmetry_2
Cu1 N5 2.036(3) .
Cu1 N5 2.036(3) 5_655
Cu1 N3 2.004(3) .
Cu1 N3 2.005(3) 5_655
C1 C2 1.403(5) .
C1 C6 1.406(5) .
C1 C10 1.513(5) .
C5 C6 1.392(5) .
C5 C4 1.399(5) .
C5 C12 1.501(5) .
C3 C2 1.422(5) .
C3 C4 1.382(5) .
C3 C11 1.515(5) .
C2 C7 1.520(6) .
C6 C9 1.519(5) .
C4 C8 1.518(5) .
C26 C25 1.502(5) .
C26 C27A 1.369(10) .
C26 C29A 1.323(11) .
C26 C30B 1.383(7) .
C26 C27B 1.446(7) .
C13 C14 1.490(5) .
C13 N2 1.333(5) .
C13 O2 1.229(4) .
C10 H10A 0.9900 .
C10 H10B 0.9900 .
C10 N2 1.461(5) .
C14 C18 1.384(6) .
C14 C15 1.378(6) .
C12 H12A 0.9900 .
C12 H12B 0.9900 .
C12 N6 1.464(4) .
C11 H11A 0.9900 .
C11 H11B 0.9900 .
C11 N4 1.467(4) .
C18 H18 0.9500 .
C18 C17 1.389(6) .
C9 H9A 0.9800 .
C9 H9B 0.9800 .
C9 H9C 0.9800 .
C25 N6 1.324(4) .
C25 O1 1.219(4) .
C20 C19 1.519(5) .
C20 C24A 1.350(9) .
C20 C21A 1.355(9) .
C20 C23B 1.336(10) 4_655
C20 C22B 1.344(11) 4_655
C8 H8A 0.9800 .
C8 H8B 0.9800 .
C8 H8C 0.9800 .
C19 N4 1.330(5) .
C19 O3 1.198(5) .
C17 H17 0.9500 .
C17 N1 1.322(7) .
C7 H7A 0.9800 .
C7 H7B 0.9800 .
C7 H7C 0.9800 .
C15 H15 0.9500 .
C15 C16 1.392(8) .
C30A H30A 0.9500 .
C30A C29A 1.378(13) .
C30A N5 1.370(11) .
C27A H27A 0.9500 .
C27A C28A 1.385(12) .
C29A H29A 0.9500 .
C28A H28A 0.9500 .
C28A N5 1.295(10) .
C16 H16 0.9500 .
C16 N1 1.319(8) .
N6 H6 0.8800 .
N2 H2 0.8800 .
N5 C28B 1.301(7) .
N5 C29B 1.280(7) .
N4 H4 0.8800 .
N3 C23A 1.317(8) .
N3 C22A 1.351(8) 4_645
N3 C24B 1.426(9) .
N3 C21B 1.220(12) .
C23A H23A 0.9500 .
C23A C24A 1.393(10) 4_645
Cl1B O4 1.375(7) .
Cl1B O6B 1.54(2) .
Cl1B O5B 1.361(19) .
Cl1B O7B 1.45(3) .
O4 Cl1A 1.353(10) .
C24A C23A 1.393(10) 4_655
C24A H24A 0.9500 .
C21A H21A 0.9500 .
C21A C22A 1.363(10) .
C22A N3 1.351(8) 4_655
C22A H22A 0.9500 .
C28B H28B 0.9500 .
C28B C27B 1.373(10) .
C30B H30B 0.9500 .
C30B C29B 1.370(8) .
C27B H27B 0.9500 .
C29B H29B 0.9500 .
C24B H24B 0.9500 .
C24B C23B 1.410(12) .
C23B C20 1.336(10) 4_645
C23B H23B 0.9500 .
C21B H21B 0.9500 .
C21B C22B 1.387(14) .
C22B C20 1.344(11) 4_645
C22B H22B 0.9500 .
Cl1A O6A 1.342(15) .
Cl1A O5A 1.61(2) .
Cl1A O7A 1.524(15) .

loop_
_geom_torsion_atom_site_label_1
_geom_torsion_atom_site_label_2
_geom_torsion_atom_site_label_3
_geom_torsion_atom_site_label_4
_geom_torsion
_geom_torsion_site_symmetry_1
_geom_torsion_site_symmetry_4
Cu1 N3 C23A C24A 172.0(7) . 4_645
C1 C10 N2 C13 129.2(3) . .
C5 C12 N6 C25 141.4(4) . .
C3 C11 N4 C19 -151.1(4) . .
C2 C1 C6 C5 -4.2(5) . .
C2 C1 C6 C9 176.9(3) . .
C2 C1 C10 N2 113.8(4) . .
C2 C3 C4 C5 -3.1(5) . .
C2 C3 C4 C8 177.2(3) . .
C2 C3 C11 N4 -107.8(4) . .
C6 C1 C2 C3 -4.3(5) . .
C6 C1 C2 C7 175.8(3) . .
C6 C1 C10 N2 -67.7(4) . .
C6 C5 C4 C3 -5.5(5) . .
C6 C5 C4 C8 174.1(3) . .
C6 C5 C12 N6 -80.0(4) . .
C4 C5 C6 C1 9.2(5) . .
C4 C5 C6 C9 -171.9(3) . .
C4 C5 C12 N6 101.8(4) . .
C4 C3 C2 C1 8.0(5) . .
C4 C3 C2 C7 -172.1(3) . .
C4 C3 C11 N4 76.1(4) . .
C26 C25 N6 C12 -179.0(3) . .
C26 C27A C28A N5 -1(2) . .
C26 C30B C29B N5 3.2(12) . .
C13 C14 C18 C17 -179.6(4) . .
C13 C14 C15 C16 179.7(5) . .
C10 C1 C2 C3 174.2(3) . .
C10 C1 C2 C7 -5.8(5) . .
C10 C1 C6 C5 177.3(3) . .
C10 C1 C6 C9 -1.6(5) . .
C14 C13 N2 C10 -171.3(3) . .
C14 C18 C17 N1 -1.7(8) . .
C14 C15 C16 N1 1.4(11) . .
C12 C5 C6 C1 -169.1(3) . .
C12 C5 C6 C9 9.8(5) . .
C12 C5 C4 C3 172.7(3) . .
C12 C5 C4 C8 -7.6(5) . .
C11 C3 C2 C1 -168.1(3) . .
C11 C3 C2 C7 11.8(5) . .
C11 C3 C4 C5 172.9(3) . .
C11 C3 C4 C8 -6.8(5) . .
C18 C14 C15 C16 0.5(8) . .
C18 C17 N1 C16 3.5(9) . .
C25 C26 C27A C28A 179.0(9) . .
C25 C26 C29A C30A -179.6(10) . .
C25 C26 C30B C29B 177.4(6) . .
C25 C26 C27B C28B -175.5(7) . .
C20 C19 N4 C11 179.5(4) . .
C20 C21A C22A N3 -7.0(17) . 4_655
C19 C20 C24A C23A 175.0(7) . 4_655
C19 C20 C21A C22A -175.9(8) . .
C15 C14 C18 C17 -0.4(6) . .
C15 C16 N1 C17 -3.3(11) . .
C27A C26 C25 N6 94.3(8) . .
C27A C26 C25 O1 -84.2(9) . .
C27A C26 C29A C30A -5.0(18) . .
C27A C28A N5 Cu1 174.5(12) . .
C27A C28A N5 C30A -1.8(19) . .
C29A C26 C25 N6 -90.8(8) . .
C29A C26 C25 O1 90.7(9) . .
C29A C26 C27A C28A 4.3(18) . .
C29A C30A N5 Cu1 -175.3(11) . .
C29A C30A N5 C28A 1.0(19) . .
N2 C13 C14 C18 -28.9(5) . .
N2 C13 C14 C15 151.9(4) . .
N5 C30A C29A C26 2(2) . .
N5 C28B C27B C26 -6.8(13) . .
N3 C24B C23B C20 -5.8(16) . 4_645
N3 C21B C22B C20 -1(2) . 4_645
O2 C13 C14 C18 154.4(4) . .
O2 C13 C14 C15 -24.8(6) . .
O2 C13 N2 C10 5.4(6) . .
O1 C25 N6 C12 -0.5(6) . .
O3 C19 N4 C11 0.2(8) . .
C24A C20 C19 N4 24.0(9) . .
C24A C20 C19 O3 -156.7(8) . .
C24A C20 C21A C22A -1.9(14) . .
C21A C20 C19 N4 -162.4(7) . .
C21A C20 C19 O3 17.0(9) . .
C21A C20 C24A C23A 1.4(13) . 4_655
C22A N3 C23A C24A -16.1(12) 4_645 4_645
C28B N5 C29B C30B 0.4(11) . .
C30B C26 C25 N6 -17.0(7) . .
C30B C26 C25 O1 164.5(5) . .
C30B C26 C27B C28B 9.4(10) . .
C27B C26 C25 N6 168.5(5) . .
C27B C26 C25 O1 -10.0(7) . .
C27B C26 C30B C29B -7.7(10) . .
C29B N5 C28B C27B 1.6(12) . .
C24B N3 C21B C22B -0.7(18) . .
C23B C20 C19 N4 -41.4(9) 4_655 .
C23B C20 C19 O3 138.0(8) 4_655 .
C21B N3 C24B C23B 4.3(15) . .
C22B C20 C19 N4 140.3(10) 4_655 .
C22B C20 C19 O3 -40.4(11) 4_655 .

loop_
_platon_squeeze_void_nr
_platon_squeeze_void_average_x
_platon_squeeze_void_average_y
_platon_squeeze_void_average_z
_platon_squeeze_void_volume
_platon_squeeze_void_count_electrons
_platon_squeeze_void_content
1 0.000 0.000 -0.002 1087 411 ' '
2 0.500 0.500 0.556 1087 411 ' '
